data_4134491
loop_
_publ_author_name
'Pan, Chun-Ya'
'Yang, Xin-Rui'
'Xiong, Lin'
'Lu, Zhong-Wei'
'Zhen, Bo-Yu'
'Sui, Xin'
'Deng, Xue-Bin'
'Chen, Ling'
'Wu, Li-Ming'

_publ_section_title
;
 Solid-State Nonlinear Optical Switch with the Widest Switching
 Temperature Range Owing to Its Continuously Tunable <i>T</i><sub>c</sub>.
;
_journal_issue 13
_journal_name_full 'Journal of the American Chemical Society'
_journal_page_first 6423
_journal_page_last 6431
_journal_paper_doi 10.1021/jacs.0c01741
_journal_volume 142
_journal_year 2020
_chemical_formula_sum 'F H8 K0.28 N1.72 O3 P'
_chemical_formula_weight 141.08
_space_group_IT_number 33
_space_group_name_Hall 'P 2c -2n'
_space_group_name_H-M_alt 'P n a 21'
_symmetry_cell_setting orthorhombic
_symmetry_space_group_name_H-M 'P n a 21'
_atom_sites_solution_hydrogens none
_atom_sites_solution_primary direct
_atom_sites_solution_secondary difmap
_audit_creation_method SHELXL-97
_cell_angle_alpha 90.00
_cell_angle_beta 90.00
_cell_angle_gamma 90.00
_cell_formula_units_Z 4
_cell_length_a 7.9076(3)
_cell_length_b 11.0973(5)
_cell_length_c 5.9692(3)
_cell_measurement_reflns_used 3727
_cell_measurement_temperature 190(2)
_cell_measurement_theta_max 27.46
_cell_measurement_theta_min 3.88
_cell_volume 523.82(4)
_computing_structure_refinement 'SHELXL-97 (Sheldrick, 1997)'
_computing_structure_solution 'SHELXS-97 (Sheldrick, 1990)'
_diffrn_ambient_temperature 190(2)
_diffrn_measured_fraction_theta_full 1.000
_diffrn_measured_fraction_theta_max 1.000
_diffrn_measurement_device_type 'CCD area detector'
_diffrn_measurement_method 'phi and omega scans'
_diffrn_radiation_monochromator graphite
_diffrn_radiation_source 'fine-focus sealed tube'
_diffrn_radiation_type MoK\a
_diffrn_radiation_wavelength 0.71073
_diffrn_reflns_av_R_equivalents 0.0855
_diffrn_reflns_av_sigmaI/netI 0.0515
_diffrn_reflns_limit_h_max 10
_diffrn_reflns_limit_h_min -9
_diffrn_reflns_limit_k_max 14
_diffrn_reflns_limit_k_min -14
_diffrn_reflns_limit_l_max 7
_diffrn_reflns_limit_l_min -7
_diffrn_reflns_number 10220
_diffrn_reflns_theta_full 27.49
_diffrn_reflns_theta_max 27.49
_diffrn_reflns_theta_min 3.16
_exptl_absorpt_coefficient_mu 0.681
_exptl_absorpt_correction_T_max 0.7456
_exptl_absorpt_correction_T_min 0.6116
_exptl_absorpt_correction_type multi-scan
_exptl_crystal_colour colorless
_exptl_crystal_density_diffrn 1.789
_exptl_crystal_density_method 'not measured'
_exptl_crystal_description block
_exptl_crystal_F_000 293
_exptl_crystal_size_max 0.05
_exptl_crystal_size_mid 0.03
_exptl_crystal_size_min 0.02
_refine_diff_density_max 0.573
_refine_diff_density_min -0.596
_refine_diff_density_rms 0.113
_refine_ls_abs_structure_details 'Flack H D (1983), Acta Cryst. A39, 876-881'
_refine_ls_abs_structure_Flack 0.2(3)
_refine_ls_extinction_method none
_refine_ls_goodness_of_fit_ref 1.146
_refine_ls_hydrogen_treatment none
_refine_ls_matrix_type full
_refine_ls_number_parameters 98
_refine_ls_number_reflns 1210
_refine_ls_number_restraints 39
_refine_ls_restrained_S_all 1.128
_refine_ls_R_factor_all 0.0725
_refine_ls_R_factor_gt 0.0622
_refine_ls_shift/su_max 0.000
_refine_ls_shift/su_mean 0.000
_refine_ls_structure_factor_coef Fsqd
_refine_ls_weighting_details 'calc w=1/[\s^2^(Fo^2^)+(0.0521P)^2^+1.3456P] where P=(Fo^2^+2Fc^2^)/3'
_refine_ls_weighting_scheme calc
_refine_ls_wR_factor_gt 0.1256
_refine_ls_wR_factor_ref 0.1298
_reflns_number_gt 1084
_reflns_number_total 1210
_reflns_threshold_expression >2sigma(I)
_cod_data_source_file K0.3(NH4)1.7PO3F.cif
_cod_data_source_block K0.3(NH4)1.7PO3F-HTP-190K
_cod_depositor_comments
;
The following automatic conversions were performed:

data item '_symmetry_cell_setting' value 'Orthorhombic' was changed
to 'orthorhombic' in accordance with the
/home/data/users/saulius/crontab/automatic-downloads/rss-feeds/ACS/lib/dictionaries/cif_core.dic
dictionary named 'cif_core.dic' version 2.4.2 last updated on
2011-04-26.

Automatic conversion script
Id: cif_fix_values 7556 2019-12-06 15:28:31Z antanas 

 Adding full bibliography for 4134470--4134505.cif.
;
_cod_original_sg_symbol_H-M 'Pna2(1) '
_cod_original_formula_sum 'H8 F K0.28 N1.72 O3 P'
_cod_database_code 4134491

loop_
_symmetry_equiv_pos_as_xyz
'x, y, z'
'-x, -y, z+1/2'
'x+1/2, -y+1/2, z'
'-x+1/2, y+1/2, z+1/2'

loop_
_atom_site_label
_atom_site_type_symbol
_atom_site_fract_x
_atom_site_fract_y
_atom_site_fract_z
_atom_site_U_iso_or_equiv
_atom_site_adp_type
_atom_site_occupancy
_atom_site_symmetry_multiplicity
_atom_site_calc_flag
_atom_site_refinement_flags
_atom_site_disorder_assembly
_atom_site_disorder_group
P P 0.18849(12) 0.12630(9) 1.0101(2) 0.0100(3) Uani 1 1 d . . .
N2 N 0.0785(2) -0.19066(17) 1.0063(5) 0.0121(8) Uani 0.720(8) 1 d PD . .
H8 H 0.133(7) -0.128(3) 0.985(11) 0.09(3) Uiso 1 1 d D . .
H6 H 0.131(6) -0.233(4) 1.097(7) 0.020(16) Uiso 1 1 d D . .
H7 H 0.065(7) -0.226(5) 0.888(6) 0.031(19) Uiso 1 1 d D . .
H5 H -0.014(4) -0.173(7) 1.061(9) 2.0(14) Uiso 1 1 d D . .
K K 0.0785(2) -0.19066(17) 1.0063(5) 0.0121(8) Uani 0.280(8) 1 d P . .
N1 N 0.6408(4) 0.0375(3) 1.0270(9) 0.0142(9) Uani 1 1 d D . .
H3 H 0.695(4) -0.013(3) 1.103(6) 0.005(13) Uiso 1 1 d D . .
H1 H 0.537(2) 0.028(3) 1.046(8) 0.024(16) Uiso 1 1 d D . .
H2 H 0.665(6) 0.029(4) 0.891(4) 0.026(19) Uiso 1 1 d D . .
H4 H 0.668(5) 0.108(2) 1.069(6) 0.016(15) Uiso 1 1 d D . .
F F -0.0029(3) 0.0805(2) 1.0132(8) 0.0251(6) Uani 1 1 d . . .
O2 O 0.1934(5) 0.2265(3) 1.1765(6) 0.0219(9) Uani 1 1 d . . .
O1 O 0.2856(4) 0.0147(3) 1.0747(5) 0.0132(8) Uani 1 1 d . . .
O3 O 0.2169(4) 0.1617(3) 0.7688(6) 0.0175(8) Uani 1 1 d . . .

loop_
_atom_site_aniso_label
_atom_site_aniso_U_11
_atom_site_aniso_U_22
_atom_site_aniso_U_33
_atom_site_aniso_U_23
_atom_site_aniso_U_13
_atom_site_aniso_U_12
P 0.0069(5) 0.0135(5) 0.0095(5) -0.0009(7) -0.0020(6) -0.0005(4)
N2 0.0099(11) 0.0120(11) 0.0146(12) -0.0033(14) -0.0011(12) 0.0008(7)
K 0.0099(11) 0.0120(11) 0.0146(12) -0.0033(14) -0.0011(12) 0.0008(7)
N1 0.0102(18) 0.0201(19) 0.012(2) 0.007(2) -0.004(2) 0.0028(13)
F 0.0069(12) 0.0281(14) 0.0405(17) 0.002(2) 0.0044(19) -0.0021(9)
O2 0.027(2) 0.0199(19) 0.0185(18) -0.0021(17) -0.0002(17) 0.0029(16)
O1 0.0100(16) 0.0166(16) 0.0132(17) 0.0022(13) -0.0006(11) -0.0028(12)
O3 0.0185(19) 0.0223(19) 0.0116(17) 0.0011(15) -0.0005(15) 0.0017(15)

loop_
_atom_type_symbol
_atom_type_description
_atom_type_scat_dispersion_real
_atom_type_scat_dispersion_imag
_atom_type_scat_source
N N 0.0061 0.0033 'International Tables Vol C Tables 4.2.6.8 and 6.1.1.4'
H H 0.0000 0.0000 'International Tables Vol C Tables 4.2.6.8 and 6.1.1.4'
O O 0.0106 0.0060 'International Tables Vol C Tables 4.2.6.8 and 6.1.1.4'
F F 0.0171 0.0103 'International Tables Vol C Tables 4.2.6.8 and 6.1.1.4'
P P 0.1023 0.0942 'International Tables Vol C Tables 4.2.6.8 and 6.1.1.4'
K K 0.2009 0.2494 'International Tables Vol C Tables 4.2.6.8 and 6.1.1.4'

loop_
_geom_angle_atom_site_label_1
_geom_angle_atom_site_label_2
_geom_angle_atom_site_label_3
_geom_angle
_geom_angle_site_symmetry_1
_geom_angle_site_symmetry_3
_geom_angle_publ_flag
O2 P O1 115.4(2) . . ?
O2 P O3 116.0(2) . . ?
O1 P O3 112.5(2) . . ?
O2 P F 104.7(2) . . ?
O1 P F 102.59(16) . . ?
O3 P F 103.6(2) . . ?
O2 P K 48.61(16) . 2 ?
O1 P K 104.10(14) . 2 ?
O3 P K 142.85(15) . 2 ?
F P K 60.81(16) . 2 ?
O2 P K 114.05(15) . 2_554 ?
O1 P K 130.52(14) . 2_554 ?
O3 P K 42.93(14) . 2_554 ?
F P K 62.32(16) . 2_554 ?
K P K 106.50(5) 2 2_554 ?
H8 N2 H6 108(2) . . ?
H8 N2 H7 110(2) . . ?
H6 N2 H7 111(2) . . ?
H8 N2 H5 109(2) . . ?
H6 N2 H5 109(2) . . ?
H7 N2 H5 110(2) . . ?
H3 N1 H1 111(2) . . ?
H3 N1 H2 109(2) . . ?
H1 N1 H2 110(2) . . ?
H3 N1 H4 109(2) . . ?
H1 N1 H4 109(2) . . ?
H2 N1 H4 109(2) . . ?
P F K 93.74(17) . 2 ?
P F K 92.45(17) . 2_554 ?
K F K 130.97(10) 2 2_554 ?
P O2 K 136.4(2) . 4 ?
P O2 K 109.04(19) . 2 ?
K O2 K 92.53(15) 4 2 ?
P O3 K 140.9(2) . 4_554 ?
P O3 K 115.77(19) . 2_554 ?
K O3 K 95.81(14) 4_554 2_554 ?

loop_
_geom_bond_atom_site_label_1
_geom_bond_atom_site_label_2
_geom_bond_distance
_geom_bond_site_symmetry_2
_geom_bond_publ_flag
P O2 1.491(4) . ?
P O1 1.508(3) . ?
P O3 1.510(4) . ?
P F 1.597(3) . ?
P K 3.707(3) 2 ?
P K 3.743(3) 2_554 ?
N2 H8 0.83(2) . ?
N2 H6 0.827(19) . ?
N2 H7 0.81(2) . ?
N2 H5 0.829(19) . ?
N1 H3 0.840(18) . ?
N1 H1 0.838(18) . ?
N1 H2 0.840(19) . ?
N1 H4 0.850(18) . ?
F K 3.243(5) 2 ?
F K 3.317(5) 2_554 ?
O2 K 2.824(5) 4 ?
O2 K 2.942(5) 2 ?
O3 K 2.785(4) 4_554 ?
O3 K 2.831(4) 2_554 ?

loop_
_geom_hbond_atom_site_label_D
_geom_hbond_atom_site_label_H
_geom_hbond_atom_site_label_A
_geom_hbond_distance_DH
_geom_hbond_distance_HA
_geom_hbond_distance_DA
_geom_hbond_angle_DHA
_geom_hbond_site_symmetry_A
N2 H8 O1 0.83(2) 2.06(3) 2.835(4) 156(6) .
N2 H8 F 0.83(2) 2.56(6) 3.077(3) 122(6) .
N1 H1 O1 0.838(18) 1.998(19) 2.835(5) 176(4) .
N2 H6 O3 0.827(19) 1.97(2) 2.785(4) 170(5) 4_545
N2 H7 O2 0.81(2) 2.35(5) 2.824(5) 118(5) 4_544
N2 H7 O2 0.81(2) 2.40(4) 2.942(5) 124(5) 2_554
N2 H5 O3 0.829(19) 2.03(3) 2.831(4) 163(6) 2
N1 H3 O3 0.840(18) 2.05(2) 2.869(5) 167(3) 2_655
N1 H2 O1 0.840(19) 1.99(2) 2.822(6) 172(4) 2_654
N1 H4 O2 0.850(18) 1.955(19) 2.798(6) 171(4) 3
